data_7029164
loop_
_publ_author_name
'Thio, Yude'
'Yang, Xiandong'
'Vittal, Jagadese J.'

_publ_section_title
;
 Influence of inductive effects and steric encumbrance on the catecholase
 activities of copper(ii) complexes of reduced Schiff base ligands.
;
_journal_issue 9
_journal_name_full 'Dalton transactions (Cambridge, England : 2003)'
_journal_page_first 3545
_journal_page_last 3556
_journal_paper_doi 10.1039/c3dt52829d
_journal_volume 43
_journal_year 2014
_chemical_formula_sum 'C20 H28 Br2 Cu2 N2 O10'
_chemical_formula_weight 743.34
_chemical_name_systematic
; 
 ? 
;
_space_group_IT_number 14
_symmetry_cell_setting monoclinic
_symmetry_space_group_name_Hall '-P 2ybc'
_symmetry_space_group_name_H-M 'P 1 21/c 1'
_atom_sites_solution_hydrogens geom
_atom_sites_solution_primary direct
_atom_sites_solution_secondary difmap
_audit_creation_method SHELXL-97
_cell_angle_alpha 90.00
_cell_angle_beta 99.983(4)
_cell_angle_gamma 90.00
_cell_formula_units_Z 2
_cell_length_a 13.093(3)
_cell_length_b 6.9457(15)
_cell_length_c 14.027(3)
_cell_measurement_reflns_used 1890
_cell_measurement_temperature 100(2)
_cell_measurement_theta_max 27.47
_cell_measurement_theta_min 2.95
_cell_volume 1256.3(5)
_computing_cell_refinement 'Bruker SMART'
_computing_data_collection 'Bruker SMART'
_computing_data_reduction 'Bruker SAINT'
_computing_molecular_graphics 'Bruker SHELXTL'
_computing_publication_material 'Bruker SHELXTL'
_computing_structure_refinement 'SHELXL-97 (Sheldrick, 1997)'
_computing_structure_solution 'SHELXS-97 (Sheldrick, 1990)'
_diffrn_ambient_temperature 100(2)
_diffrn_measured_fraction_theta_full 0.998
_diffrn_measured_fraction_theta_max 0.998
_diffrn_measurement_device_type 'CCD area detector'
_diffrn_measurement_method 'phi and omega scans'
_diffrn_radiation_monochromator graphite
_diffrn_radiation_source 'fine-focus sealed tube'
_diffrn_radiation_type MoK\a
_diffrn_radiation_wavelength 0.71073
_diffrn_reflns_av_R_equivalents 0.0541
_diffrn_reflns_av_sigmaI/netI 0.0623
_diffrn_reflns_limit_h_max 17
_diffrn_reflns_limit_h_min -16
_diffrn_reflns_limit_k_max 6
_diffrn_reflns_limit_k_min -9
_diffrn_reflns_limit_l_max 18
_diffrn_reflns_limit_l_min -18
_diffrn_reflns_number 8115
_diffrn_reflns_theta_full 27.50
_diffrn_reflns_theta_max 27.50
_diffrn_reflns_theta_min 2.95
_exptl_absorpt_coefficient_mu 4.931
_exptl_absorpt_correction_T_max 0.7563
_exptl_absorpt_correction_T_min 0.2559
_exptl_absorpt_correction_type multi-scan
_exptl_absorpt_process_details 'Sadabs, (Sheldrick 2008)'
_exptl_crystal_colour Green
_exptl_crystal_density_diffrn 1.965
_exptl_crystal_density_meas ?
_exptl_crystal_density_method 'not measured'
_exptl_crystal_description Block
_exptl_crystal_F_000 740
_exptl_crystal_size_max 0.38
_exptl_crystal_size_mid 0.30
_exptl_crystal_size_min 0.06
_refine_diff_density_max 1.378
_refine_diff_density_min -0.817
_refine_diff_density_rms 0.164
_refine_ls_extinction_method none
_refine_ls_goodness_of_fit_ref 1.131
_refine_ls_hydrogen_treatment mixed
_refine_ls_matrix_type full
_refine_ls_number_parameters 176
_refine_ls_number_reflns 2872
_refine_ls_number_restraints 2
_refine_ls_restrained_S_all 1.131
_refine_ls_R_factor_all 0.0794
_refine_ls_R_factor_gt 0.0621
_refine_ls_shift/su_max 0.001
_refine_ls_shift/su_mean 0.000
_refine_ls_structure_factor_coef Fsqd
_refine_ls_weighting_details 'calc w=1/[\s^2^(Fo^2^)+(0.0471P)^2^+9.2655P] where P=(Fo^2^+2Fc^2^)/3'
_refine_ls_weighting_scheme calc
_refine_ls_wR_factor_gt 0.1415
_refine_ls_wR_factor_ref 0.1477
_reflns_number_gt 2309
_reflns_number_total 2872
_reflns_threshold_expression >2sigma(I)
_cod_data_source_file c3dt52829d.txt
_cod_data_source_block Compound_6a
_cod_depositor_comments
;
The following automatic conversions were performed:

'_symmetry_cell_setting' value 'Monoclinic' changed to 'monoclinic'
according to
/usr/data/users/saulius/automatic-downloads/current/RSC/lib/dictionaries/cif_core.dic
dictionary named 'cif_core.dic' version 2.4.2 from
2011-04-26.

'_exptl_absorpt_correction_type' value 'Multi-scan'
changed to 'multi-scan' according to
/usr/data/users/saulius/automatic-downloads/current/RSC/lib/dictionaries/cif_core.dic
dictionary named 'cif_core.dic' version 2.4.2 from 2011-04-26.

Automatic conversion script
Id: cif_fix_values 2281 2013-09-26 08:29:07Z andrius 

The following automatic conversions were performed:

'_exptl_crystal_density_meas' value 'Not Measured' was changed to '?'
- the value is perceived as not measured.

Automatic conversion script
Id: cif_fix_values 3008 2015-01-20 13:52:24Z robertas 
;
_cod_original_sg_symbol_H-M P2(1)/c
_cod_database_code 7029164

loop_
_symmetry_equiv_pos_as_xyz
'x, y, z'
'-x, y+1/2, -z+1/2'
'-x, -y, -z'
'x, -y-1/2, z-1/2'

loop_
_atom_site_label
_atom_site_type_symbol
_atom_site_fract_x
_atom_site_fract_y
_atom_site_fract_z
_atom_site_U_iso_or_equiv
_atom_site_adp_type
_atom_site_occupancy
_atom_site_symmetry_multiplicity
_atom_site_calc_flag
_atom_site_refinement_flags
Cu1 Cu 0.53796(6) 0.54866(12) 0.40807(5) 0.0185(2) Uani 1 1 d .
Br1 Br 1.04324(5) 0.41979(11) 0.70235(5) 0.0274(2) Uani 1 1 d .
O1 O 0.5874(3) 0.4362(7) 0.5350(3) 0.0166(9) Uani 1 1 d .
O2 O 0.4894(3) 0.6536(7) 0.2808(3) 0.0213(10) Uani 1 1 d .
O3 O 0.5289(4) 0.6811(8) 0.1353(3) 0.0294(12) Uani 1 1 d .
N1 N 0.6734(4) 0.5293(9) 0.3640(4) 0.0179(11) Uani 1 1 d .
H1N H 0.717(8) 0.612(14) 0.391(7) 0.05(3) Uiso 1 1 d .
C1 C 0.6894(5) 0.4285(9) 0.5725(4) 0.0151(12) Uani 1 1 d .
C2 C 0.7241(5) 0.4625(9) 0.6713(4) 0.0145(12) Uani 1 1 d .
H2 H 0.6750 0.4896 0.7121 0.017 Uiso 1 1 calc R
C3 C 0.8285(5) 0.4572(9) 0.7103(4) 0.0170(12) Uani 1 1 d .
H3 H 0.8512 0.4793 0.7774 0.020 Uiso 1 1 calc R
C4 C 0.8989(4) 0.4196(9) 0.6509(4) 0.0164(12) Uani 1 1 d .
C5 C 0.8671(5) 0.3856(9) 0.5523(4) 0.0173(13) Uani 1 1 d .
H5 H 0.9171 0.3606 0.5122 0.021 Uiso 1 1 calc R
C6 C 0.7629(4) 0.3881(8) 0.5130(4) 0.0134(12) Uani 1 1 d .
C7 C 0.7296(5) 0.3526(9) 0.4066(4) 0.0161(12) Uani 1 1 d .
H7A H 0.6833 0.2391 0.3960 0.019 Uiso 1 1 calc R
H7B H 0.7909 0.3278 0.3758 0.019 Uiso 1 1 calc R
C8 C 0.6534(5) 0.5347(9) 0.2582(4) 0.0165(13) Uani 1 1 d .
H8A H 0.6522 0.4018 0.2324 0.020 Uiso 1 1 calc R
H8B H 0.7098 0.6059 0.2349 0.020 Uiso 1 1 calc R
C9 C 0.5511(5) 0.6313(9) 0.2216(4) 0.0163(12) Uani 1 1 d .
C1S C 0.8715(9) 0.8774(14) 0.5192(8) 0.070(4) Uani 1 1 d .
H1S1 H 0.8855 1.0085 0.5439 0.104 Uiso 1 1 calc R
H1S2 H 0.9352 0.8215 0.5035 0.104 Uiso 1 1 calc R
H1S3 H 0.8470 0.7986 0.5687 0.104 Uiso 1 1 calc R
O1S O 0.7949(5) 0.8827(9) 0.4353(4) 0.0402(14) Uani 1 1 d .
H1S H 0.7359 0.8849 0.4512 0.060 Uiso 1 1 calc R
O1W O 0.6009(5) 0.8845(9) 0.4699(4) 0.0386(13) Uani 1 1 d D
H1X H 0.593(7) 0.858(13) 0.527(3) 0.046 Uiso 1 1 d D
H1Y H 0.591(7) 1.002(5) 0.451(7) 0.046 Uiso 1 1 d D

loop_
_atom_site_aniso_label
_atom_site_aniso_U_11
_atom_site_aniso_U_22
_atom_site_aniso_U_33
_atom_site_aniso_U_23
_atom_site_aniso_U_13
_atom_site_aniso_U_12
Cu1 0.0113(4) 0.0400(5) 0.0046(3) 0.0036(3) 0.0028(3) 0.0072(3)
Br1 0.0107(3) 0.0456(5) 0.0237(4) 0.0057(3) -0.0031(2) -0.0005(3)
O1 0.011(2) 0.034(3) 0.0052(17) 0.0016(17) 0.0003(15) 0.0015(18)
O2 0.013(2) 0.040(3) 0.0102(19) 0.0037(19) 0.0006(17) 0.005(2)
O3 0.025(3) 0.058(3) 0.0060(19) 0.009(2) 0.0032(18) -0.003(2)
N1 0.017(3) 0.027(3) 0.010(2) 0.000(2) 0.002(2) 0.004(2)
C1 0.014(3) 0.021(3) 0.010(3) 0.005(2) 0.002(2) 0.002(2)
C2 0.019(3) 0.017(3) 0.008(3) 0.000(2) 0.003(2) 0.001(2)
C3 0.019(3) 0.018(3) 0.012(3) 0.003(2) -0.002(2) -0.002(2)
C4 0.008(3) 0.021(3) 0.019(3) 0.005(2) -0.001(2) -0.001(2)
C5 0.013(3) 0.020(3) 0.019(3) 0.002(2) 0.004(2) 0.000(2)
C6 0.014(3) 0.013(3) 0.013(3) 0.003(2) 0.003(2) 0.003(2)
C7 0.013(3) 0.022(3) 0.013(3) 0.000(2) 0.004(2) 0.001(2)
C8 0.022(3) 0.017(3) 0.012(3) 0.002(2) 0.007(2) -0.001(2)
C9 0.017(3) 0.025(3) 0.006(2) 0.000(2) -0.001(2) -0.005(2)
C1S 0.081(8) 0.036(5) 0.072(7) -0.008(5) -0.039(6) 0.003(5)
O1S 0.041(3) 0.049(4) 0.032(3) 0.003(3) 0.010(3) 0.003(3)
O1W 0.048(4) 0.047(4) 0.022(3) 0.000(3) 0.011(3) -0.001(3)

loop_
_atom_type_symbol
_atom_type_description
_atom_type_scat_dispersion_real
_atom_type_scat_dispersion_imag
_atom_type_scat_source
C C 0.0033 0.0016 'International Tables Vol C Tables 4.2.6.8 and 6.1.1.4'
H H 0.0000 0.0000 'International Tables Vol C Tables 4.2.6.8 and 6.1.1.4'
N N 0.0061 0.0033 'International Tables Vol C Tables 4.2.6.8 and 6.1.1.4'
O O 0.0106 0.0060 'International Tables Vol C Tables 4.2.6.8 and 6.1.1.4'
Cu Cu 0.3201 1.2651 'International Tables Vol C Tables 4.2.6.8 and 6.1.1.4'
Br Br -0.2901 2.4595 'International Tables Vol C Tables 4.2.6.8 and 6.1.1.4'

loop_
_geom_angle_atom_site_label_1
_geom_angle_atom_site_label_2
_geom_angle_atom_site_label_3
_geom_angle
_geom_angle_site_symmetry_1
_geom_angle_site_symmetry_3
O2 Cu1 O1 178.5(2) . .
O2 Cu1 O1 101.10(17) . 3_666
O1 Cu1 O1 79.47(19) . 3_666
O2 Cu1 N1 84.6(2) . .
O1 Cu1 N1 94.83(19) . .
O1 Cu1 N1 174.05(19) 3_666 .
O2 Cu1 Cu1 140.82(13) . 3_666
O1 Cu1 Cu1 39.74(12) . 3_666
O1 Cu1 Cu1 39.74(12) 3_666 3_666
N1 Cu1 Cu1 134.55(15) . 3_666
C1 O1 Cu1 121.5(3) . .
C1 O1 Cu1 133.6(3) . 3_666
Cu1 O1 Cu1 100.53(18) . 3_666
C9 O2 Cu1 114.5(4) . .
C8 N1 C7 114.5(5) . .
C8 N1 Cu1 107.6(4) . .
C7 N1 Cu1 109.5(4) . .
O1 C1 C2 120.5(5) . .
O1 C1 C6 120.5(5) . .
C2 C1 C6 118.9(5) . .
C3 C2 C1 121.0(6) . .
C4 C3 C2 119.2(6) . .
C3 C4 C5 121.2(6) . .
C3 C4 Br1 119.9(5) . .
C5 C4 Br1 118.9(5) . .
C6 C5 C4 120.0(6) . .
C5 C6 C1 119.6(5) . .
C5 C6 C7 119.5(5) . .
C1 C6 C7 120.8(5) . .
C6 C7 N1 107.4(5) . .
N1 C8 C9 110.5(5) . .
O3 C9 O2 122.4(6) . .
O3 C9 C8 120.0(5) . .
O2 C9 C8 117.5(5) . .

loop_
_geom_bond_atom_site_label_1
_geom_bond_atom_site_label_2
_geom_bond_distance
_geom_bond_site_symmetry_2
Cu1 O2 1.931(4) .
Cu1 O1 1.949(4) .
Cu1 O1 1.949(4) 3_666
Cu1 N1 1.981(5) .
Cu1 Cu1 2.9975(14) 3_666
Br1 C4 1.903(6) .
O1 C1 1.349(7) .
O1 Cu1 1.949(4) 3_666
O2 C9 1.266(7) .
O3 C9 1.244(7) .
N1 C8 1.462(7) .
N1 C7 1.502(8) .
C1 C2 1.401(8) .
C1 C6 1.407(8) .
C2 C3 1.383(9) .
C3 C4 1.369(9) .
C4 C5 1.394(9) .
C5 C6 1.380(8) .
C6 C7 1.500(8) .
C8 C9 1.505(9) .
C1S O1S 1.409(11) .

loop_
_geom_hbond_atom_site_label_D
_geom_hbond_atom_site_label_H
_geom_hbond_atom_site_label_A
_geom_hbond_distance_DH
_geom_hbond_distance_HA
_geom_hbond_distance_DA
_geom_hbond_angle_DHA
_geom_hbond_site_symmetry_A
N1 H1N O1S 0.85(10) 2.18(10) 3.000(9) 163(9) .
O1S H1S O1W 0.84 1.83 2.666(8) 172.9 .
O1W H1X O3 0.85(2) 1.88(4) 2.691(7) 160(9) 4_576
O1W H1Y O3 0.86(2) 2.19(6) 2.905(8) 140(8) 2_655
